data_2022149
loop_
_publ_author_name
'Becerra, Diana'
'Castillo, Juan'
'Insuasty, Braulio'
'Cobo, Justo'
'Glidewell, Christopher'

_publ_section_title
;
 Synthesis of <i>N</i>-substituted
 3-(2-aryl-2-oxoethyl)-3-hydroxyindolin-2-ones and their conversion to
 <i>N</i>-substituted (<i>E</i>)-3-(2-aryl-2-oxoethylidene)indolin-2-ones:
 synthetic sequence, spectroscopic characterization and structures of four
 3-hydroxy compounds and five oxoethylidene products
;
_journal_coeditor_code SK3748
_journal_issue 5
_journal_name_full 'Acta Crystallographica Section C'
_journal_page_first 433
_journal_page_last 445
_journal_paper_doi 10.1107/S2053229620004143
_journal_volume 76
_journal_year 2020
_chemical_formula_iupac 'C24 H21 N O4'
_chemical_formula_moiety 'C24 H21 N O4'
_chemical_formula_sum 'C24 H21 N O4'
_chemical_formula_weight 387.42
_chemical_name_systematic
;
1-Benzyl-3-hydroxy-3-[2-(4-methoxyphenyl)-2-oxoethyl]indolin-2-one
;
_space_group_crystal_system monoclinic
_space_group_IT_number 15
_space_group_name_Hall '-C 2yc'
_space_group_name_H-M_alt 'C 1 2/c 1'
_atom_sites_solution_hydrogens mixed
_atom_sites_solution_primary difmap
_audit_creation_method SHELXL-2014
_cell_angle_alpha 90
_cell_angle_beta 105.374(5)
_cell_angle_gamma 90
_cell_formula_units_Z 8
_cell_length_a 18.7572(14)
_cell_length_b 13.2095(10)
_cell_length_c 16.750(2)
_cell_measurement_reflns_used 4769
_cell_measurement_temperature 100(2)
_cell_measurement_theta_max 27.920
_cell_measurement_theta_min 1.920
_cell_volume 4001.7(6)
_computing_cell_refinement
;
SAINT (Bruker, 2017)
;
_computing_data_collection
;
APEX3 (Bruker, 2018)
;
_computing_data_reduction
;
SAINT (Bruker, 2017)
;
_computing_molecular_graphics
;
PLATON (Spek, 2020)
;
_computing_publication_material
;
SHELXL2014 (Sheldrick, 2015b) and PLATON (Spek, 2020)
;
_computing_structure_refinement
;
SHELXL2014 (Sheldrick, 2015b)
;
_computing_structure_solution
;
SHELXT2014 (Sheldrick, 2015a)
;
_diffrn_ambient_temperature 100(2)
_diffrn_measured_fraction_theta_full 0.998
_diffrn_measured_fraction_theta_max 0.994
_diffrn_measurement_device_type 'Bruker D8 Venture'
_diffrn_measurement_method '\f and \w scans'
_diffrn_radiation_monochromator 'multilayer mirror'
_diffrn_radiation_type MoK\a
_diffrn_radiation_wavelength 0.71073
_diffrn_reflns_av_R_equivalents 0.0508
_diffrn_reflns_av_unetI/netI 0.0481
_diffrn_reflns_limit_h_max 22
_diffrn_reflns_limit_h_min -24
_diffrn_reflns_limit_k_max 17
_diffrn_reflns_limit_k_min -17
_diffrn_reflns_limit_l_max 21
_diffrn_reflns_limit_l_min -22
_diffrn_reflns_number 18506
_diffrn_reflns_theta_full 25.242
_diffrn_reflns_theta_max 27.920
_diffrn_reflns_theta_min 2.117
_diffrn_source 'INCOATEC high brilliance microfocus sealed tube'
_diffrn_standards_decay_% 0
_diffrn_standards_interval_count 0
_diffrn_standards_interval_time 0
_diffrn_standards_number 0
_exptl_absorpt_coefficient_mu 0.088
_exptl_absorpt_correction_T_max 0.991
_exptl_absorpt_correction_T_min 0.908
_exptl_absorpt_correction_type multi-scan
_exptl_absorpt_process_details
;
(SADABS; Bruker, 2016)
;
_exptl_crystal_colour colourless
_exptl_crystal_density_diffrn 1.286
_exptl_crystal_description block
_exptl_crystal_F_000 1632
_exptl_crystal_size_max 0.140
_exptl_crystal_size_mid 0.130
_exptl_crystal_size_min 0.100
_refine_diff_density_max 0.299
_refine_diff_density_min -0.262
_refine_ls_extinction_method none
_refine_ls_goodness_of_fit_ref 1.018
_refine_ls_hydrogen_treatment mixed
_refine_ls_matrix_type full
_refine_ls_number_parameters 266
_refine_ls_number_reflns 4768
_refine_ls_number_restraints 0
_refine_ls_restrained_S_all 1.018
_refine_ls_R_factor_all 0.0756
_refine_ls_R_factor_gt 0.0465
_refine_ls_shift/su_max 0.001
_refine_ls_shift/su_mean 0.000
_refine_ls_structure_factor_coef Fsqd
_refine_ls_weighting_details 'w=1/[\s^2^(Fo^2^)+(0.0428P)^2^+3.9671P] where P=(Fo^2^+2Fc^2^)/3'
_refine_ls_weighting_scheme calc
_refine_ls_wR_factor_gt 0.0977
_refine_ls_wR_factor_ref 0.1098
_reflns_number_gt 3469
_reflns_number_total 4768
_reflns_threshold_expression 'I > 2\s(I)'
_cod_data_source_file sk3748sup1.cif
_cod_data_source_block Ic
_cod_original_sg_symbol_H-M 'C 2/c'
_cod_database_code 2022149
_shelx_space_group_comment
;
The symmetry employed for this shelxl refinement is uniquely defined
by the following loop, which should always be used as a source of
symmetry information in preference to the above space-group names.
They are only intended as comments.
;
_shelx_estimated_absorpt_t_min 0.988
_shelx_estimated_absorpt_t_max 0.991
_shelxl_version_number 2.014

loop_
_space_group_symop_operation_xyz
'x, y, z'
'-x, y, -z+1/2'
'x+1/2, y+1/2, z'
'-x+1/2, y+1/2, -z+1/2'
'-x, -y, -z'
'x, -y, z-1/2'
'-x+1/2, -y+1/2, -z'
'x+1/2, -y+1/2, z-1/2'

loop_
_atom_site_type_symbol
_atom_site_label
_atom_site_fract_x
_atom_site_fract_y
_atom_site_fract_z
_atom_site_U_iso_or_equiv
_atom_site_adp_type
_atom_site_calc_flag
_atom_site_occupancy
_atom_site_disorder_assembly
_atom_site_disorder_group
N N1 0.62730(7) 0.52592(9) 0.49110(8) 0.0144(3) Uani d 1 . .
C C2 0.66508(8) 0.61463(11) 0.49618(10) 0.0142(3) Uani d 1 . .
O O2 0.67273(6) 0.66507(8) 0.43745(7) 0.0176(2) Uani d 1 . .
C C3 0.70111(8) 0.63794(11) 0.58845(9) 0.0142(3) Uani d 1 . .
O O3 0.77962(5) 0.63249(8) 0.60183(7) 0.0178(2) Uani d 1 . .
H H3 0.7919(10) 0.6897(15) 0.5847(12) 0.027 Uiso d 1 . .
C C3A 0.67518(8) 0.55016(11) 0.63095(9) 0.0142(3) Uani d 1 . .
C C4 0.68731(8) 0.52756(11) 0.71359(10) 0.0171(3) Uani d 1 . .
H H4 0.7156 0.5716 0.7548 0.020 Uiso calc 1 . .
C C5 0.65713(8) 0.43830(12) 0.73571(10) 0.0195(3) Uani d 1 . .
H H5 0.6658 0.4206 0.7925 0.023 Uiso calc 1 . .
C C6 0.61469(9) 0.37559(12) 0.67508(10) 0.0197(3) Uani d 1 . .
H H6 0.5946 0.3153 0.6912 0.024 Uiso calc 1 . .
C C7 0.60061(8) 0.39845(11) 0.59091(10) 0.0175(3) Uani d 1 . .
H H7 0.5709 0.3558 0.5496 0.021 Uiso calc 1 . .
C C7A 0.63207(8) 0.48611(11) 0.57077(9) 0.0142(3) Uani d 1 . .
C C1 0.58919(8) 0.47598(11) 0.41444(10) 0.0163(3) Uani d 1 . .
H H1A 0.5816 0.5252 0.3684 0.020 Uiso calc 1 . .
H H1B 0.5399 0.4535 0.4184 0.020 Uiso calc 1 . .
C C11 0.63137(8) 0.38522(11) 0.39496(9) 0.0164(3) Uani d 1 . .
C C12 0.70791(9) 0.37910(12) 0.42166(10) 0.0205(3) Uani d 1 . .
H H12 0.7352 0.4324 0.4539 0.025 Uiso calc 1 . .
C C13 0.74512(10) 0.29578(13) 0.40179(11) 0.0265(4) Uani d 1 . .
H H13 0.7975 0.2925 0.4204 0.032 Uiso calc 1 . .
C C14 0.70605(11) 0.21783(13) 0.35505(11) 0.0296(4) Uani d 1 . .
H H14 0.7314 0.1608 0.3416 0.035 Uiso calc 1 . .
C C15 0.62979(11) 0.22311(13) 0.32796(12) 0.0312(4) Uani d 1 . .
H H15 0.6028 0.1697 0.2956 0.037 Uiso calc 1 . .
C C16 0.59252(9) 0.30639(13) 0.34795(11) 0.0241(4) Uani d 1 . .
H H16 0.5401 0.3094 0.3293 0.029 Uiso calc 1 . .
C C31 0.68121(8) 0.74281(11) 0.61383(10) 0.0161(3) Uani d 1 . .
H H31A 0.7019 0.7500 0.6744 0.019 Uiso calc 1 . .
H H31B 0.7057 0.7939 0.5868 0.019 Uiso calc 1 . .
C C32 0.59949(8) 0.76693(11) 0.59292(9) 0.0155(3) Uani d 1 . .
O O32 0.55330(6) 0.70404(8) 0.55953(7) 0.0227(3) Uani d 1 . .
C C321 0.57886(8) 0.87039(11) 0.61248(10) 0.0164(3) Uani d 1 . .
C C322 0.50481(8) 0.89970(12) 0.58966(10) 0.0186(3) Uani d 1 . .
H H322 0.4683 0.8528 0.5617 0.022 Uiso calc 1 . .
C C323 0.48334(8) 0.99582(12) 0.60699(10) 0.0200(3) Uani d 1 . .
H H323 0.4327 1.0148 0.5911 0.024 Uiso calc 1 . .
C C324 0.53700(9) 1.06393(12) 0.64785(11) 0.0216(4) Uani d 1 . .
C C325 0.61123(9) 1.03573(12) 0.67249(12) 0.0278(4) Uani d 1 . .
H H325 0.6475 1.0822 0.7017 0.033 Uiso calc 1 . .
C C326 0.63175(8) 0.94024(12) 0.65438(11) 0.0229(4) Uani d 1 . .
H H326 0.6824 0.9215 0.6705 0.027 Uiso calc 1 . .
O O324 0.52364(6) 1.16070(9) 0.66728(9) 0.0326(3) Uani d 1 . .
C C327 0.44939(9) 1.19684(14) 0.64073(13) 0.0315(4) Uani d 1 . .
H H37A 0.4180 1.1573 0.6675 0.047 Uiso calc 1 . .
H H37B 0.4312 1.1898 0.5805 0.047 Uiso calc 1 . .
H H37C 0.4479 1.2683 0.6560 0.047 Uiso calc 1 . .

loop_
_atom_site_aniso_label
_atom_site_aniso_U_11
_atom_site_aniso_U_22
_atom_site_aniso_U_33
_atom_site_aniso_U_12
_atom_site_aniso_U_13
_atom_site_aniso_U_23
N1 0.0156(6) 0.0144(6) 0.0135(7) -0.0009(5) 0.0043(5) -0.0017(5)
C2 0.0114(7) 0.0141(7) 0.0182(8) 0.0018(6) 0.0057(6) -0.0013(6)
O2 0.0194(5) 0.0169(5) 0.0178(6) -0.0010(4) 0.0075(4) 0.0018(4)
C3 0.0129(7) 0.0142(7) 0.0156(8) -0.0007(6) 0.0040(6) -0.0017(6)
O3 0.0125(5) 0.0172(5) 0.0237(6) -0.0013(4) 0.0050(4) 0.0003(5)
C3A 0.0132(7) 0.0138(7) 0.0164(8) 0.0017(6) 0.0051(6) -0.0005(6)
C4 0.0159(7) 0.0186(8) 0.0164(8) -0.0003(6) 0.0039(6) -0.0022(6)
C5 0.0220(8) 0.0226(8) 0.0159(8) 0.0032(6) 0.0083(7) 0.0030(6)
C6 0.0214(8) 0.0160(7) 0.0250(9) -0.0004(6) 0.0122(7) 0.0031(6)
C7 0.0179(7) 0.0156(7) 0.0201(8) -0.0014(6) 0.0069(6) -0.0026(6)
C7A 0.0137(7) 0.0158(7) 0.0138(8) 0.0024(6) 0.0049(6) -0.0009(6)
C1 0.0170(7) 0.0178(8) 0.0132(8) -0.0011(6) 0.0023(6) -0.0018(6)
C11 0.0225(8) 0.0165(7) 0.0121(8) -0.0010(6) 0.0081(6) 0.0006(6)
C12 0.0254(8) 0.0201(8) 0.0161(8) 0.0026(7) 0.0055(7) 0.0012(6)
C13 0.0300(9) 0.0292(9) 0.0221(9) 0.0107(7) 0.0099(7) 0.0059(7)
C14 0.0475(11) 0.0205(9) 0.0282(10) 0.0092(8) 0.0232(9) 0.0029(7)
C15 0.0492(11) 0.0213(9) 0.0296(10) -0.0081(8) 0.0219(9) -0.0100(8)
C16 0.0285(9) 0.0239(8) 0.0232(9) -0.0050(7) 0.0128(7) -0.0062(7)
C31 0.0166(7) 0.0139(7) 0.0177(8) -0.0020(6) 0.0041(6) -0.0029(6)
C32 0.0170(7) 0.0174(7) 0.0126(8) -0.0019(6) 0.0052(6) -0.0012(6)
O32 0.0172(5) 0.0207(6) 0.0294(7) -0.0034(5) 0.0051(5) -0.0085(5)
C321 0.0169(7) 0.0162(7) 0.0166(8) -0.0011(6) 0.0054(6) 0.0008(6)
C322 0.0159(7) 0.0195(8) 0.0188(8) -0.0030(6) 0.0021(6) -0.0016(6)
C323 0.0146(7) 0.0211(8) 0.0225(9) 0.0029(6) 0.0020(6) 0.0015(7)
C324 0.0202(8) 0.0152(8) 0.0291(10) 0.0020(6) 0.0061(7) -0.0010(7)
C325 0.0162(8) 0.0182(8) 0.0454(12) -0.0024(6) 0.0017(7) -0.0074(8)
C326 0.0132(7) 0.0194(8) 0.0338(10) 0.0012(6) 0.0022(7) -0.0025(7)
O324 0.0177(6) 0.0168(6) 0.0592(9) 0.0037(5) 0.0028(6) -0.0086(6)
C327 0.0224(8) 0.0253(9) 0.0432(12) 0.0111(7) 0.0024(8) -0.0025(8)

loop_
_atom_type_symbol
_atom_type_description
_atom_type_scat_dispersion_real
_atom_type_scat_dispersion_imag
_atom_type_scat_source
C C 0.0033 0.0016 'International Tables Vol C Tables 4.2.6.8 and 6.1.1.4'
H H 0.0000 0.0000 'International Tables Vol C Tables 4.2.6.8 and 6.1.1.4'
N N 0.0061 0.0033 'International Tables Vol C Tables 4.2.6.8 and 6.1.1.4'
O O 0.0106 0.0060 'International Tables Vol C Tables 4.2.6.8 and 6.1.1.4'

loop_
_geom_angle_atom_site_label_1
_geom_angle_atom_site_label_2
_geom_angle_atom_site_label_3
_geom_angle_site_symmetry_1
_geom_angle_site_symmetry_3
_geom_angle
_geom_angle_publ_flag
C2 N1 C7A . . 111.07(12) ?
C2 N1 C1 . . 124.95(13) ?
C7A N1 C1 . . 123.94(12) ?
O2 C2 N1 . . 125.94(14) ?
O2 C2 C3 . . 125.48(13) ?
N1 C2 C3 . . 108.47(12) ?
O3 C3 C3A . . 109.55(12) ?
O3 C3 C31 . . 108.66(11) ?
C3A C3 C31 . . 115.72(12) ?
O3 C3 C2 . . 107.80(11) ?
C3A C3 C2 . . 102.06(11) ?
C31 C3 C2 . . 112.69(12) ?
C3 O3 H3 . . 105.0(12) ?
C4 C3A C7A . . 120.28(14) ?
C4 C3A C3 . . 130.90(14) ?
C7A C3A C3 . . 108.82(13) ?
C3A C4 C5 . . 118.62(14) ?
C3A C4 H4 . . 120.7 ?
C5 C4 H4 . . 120.7 ?
C6 C5 C4 . . 120.22(15) ?
C6 C5 H5 . . 119.9 ?
C4 C5 H5 . . 119.9 ?
C5 C6 C7 . . 121.89(14) ?
C5 C6 H6 . . 119.1 ?
C7 C6 H6 . . 119.1 ?
C7A C7 C6 . . 116.68(14) ?
C7A C7 H7 . . 121.7 ?
C6 C7 H7 . . 121.7 ?
C7 C7A C3A . . 122.30(14) ?
C7 C7A N1 . . 128.13(14) ?
C3A C7A N1 . . 109.57(13) ?
N1 C1 C11 . . 112.73(12) ?
N1 C1 H1A . . 109.0 ?
C11 C1 H1A . . 109.0 ?
N1 C1 H1B . . 109.0 ?
C11 C1 H1B . . 109.0 ?
H1A C1 H1B . . 107.8 ?
C12 C11 C16 . . 118.75(14) ?
C12 C11 C1 . . 121.99(14) ?
C16 C11 C1 . . 119.24(14) ?
C11 C12 C13 . . 120.73(16) ?
C11 C12 H12 . . 119.6 ?
C13 C12 H12 . . 119.6 ?
C14 C13 C12 . . 120.10(16) ?
C14 C13 H13 . . 119.9 ?
C12 C13 H13 . . 119.9 ?
C13 C14 C15 . . 119.72(16) ?
C13 C14 H14 . . 120.1 ?
C15 C14 H14 . . 120.1 ?
C14 C15 C16 . . 120.20(16) ?
C14 C15 H15 . . 119.9 ?
C16 C15 H15 . . 119.9 ?
C11 C16 C15 . . 120.50(16) ?
C11 C16 H16 . . 119.8 ?
C15 C16 H16 . . 119.8 ?
C32 C31 C3 . . 115.77(12) ?
C32 C31 H31A . . 108.3 ?
C3 C31 H31A . . 108.3 ?
C32 C31 H31B . . 108.3 ?
C3 C31 H31B . . 108.3 ?
H31A C31 H31B . . 107.4 ?
O32 C32 C321 . . 122.21(13) ?
O32 C32 C31 . . 120.94(13) ?
C321 C32 C31 . . 116.83(12) ?
C322 C321 C326 . . 118.46(14) ?
C322 C321 C32 . . 119.71(13) ?
C326 C321 C32 . . 121.83(13) ?
C323 C322 C321 . . 121.39(14) ?
C323 C322 H322 . . 119.3 ?
C321 C322 H322 . . 119.3 ?
C322 C323 C324 . . 118.96(14) ?
C322 C323 H323 . . 120.5 ?
C324 C323 H323 . . 120.5 ?
O324 C324 C323 . . 124.91(14) ?
O324 C324 C325 . . 114.44(14) ?
C323 C324 C325 . . 120.65(15) ?
C326 C325 C324 . . 119.71(15) ?
C326 C325 H325 . . 120.1 ?
C324 C325 H325 . . 120.1 ?
C325 C326 C321 . . 120.83(14) ?
C325 C326 H326 . . 119.6 ?
C321 C326 H326 . . 119.6 ?
C324 O324 C327 . . 117.83(13) ?
O324 C327 H37A . . 109.5 ?
O324 C327 H37B . . 109.5 ?
H37A C327 H37B . . 109.5 ?
O324 C327 H37C . . 109.5 ?
H37A C327 H37C . . 109.5 ?
H37B C327 H37C . . 109.5 ?

loop_
_geom_bond_atom_site_label_1
_geom_bond_atom_site_label_2
_geom_bond_site_symmetry_2
_geom_bond_distance
_geom_bond_publ_flag
N1 C2 . 1.3603(19) ?
N1 C7A . 1.4150(19) ?
N1 C1 . 1.4520(19) ?
C2 O2 . 1.2277(18) ?
C2 C3 . 1.545(2) ?
C3 O3 . 1.4315(17) ?
C3 C3A . 1.507(2) ?
C3 C31 . 1.524(2) ?
O3 H3 . 0.86(2) ?
C3A C4 . 1.375(2) ?
C3A C7A . 1.398(2) ?
C4 C5 . 1.400(2) ?
C4 H4 . 0.9500 ?
C5 C6 . 1.387(2) ?
C5 H5 . 0.9500 ?
C6 C7 . 1.397(2) ?
C6 H6 . 0.9500 ?
C7 C7A . 1.381(2) ?
C7 H7 . 0.9500 ?
C1 C11 . 1.519(2) ?
C1 H1A . 0.9900 ?
C1 H1B . 0.9900 ?
C11 C12 . 1.388(2) ?
C11 C16 . 1.389(2) ?
C12 C13 . 1.390(2) ?
C12 H12 . 0.9500 ?
C13 C14 . 1.381(3) ?
C13 H13 . 0.9500 ?
C14 C15 . 1.383(3) ?
C14 H14 . 0.9500 ?
C15 C16 . 1.391(2) ?
C15 H15 . 0.9500 ?
C16 H16 . 0.9500 ?
C31 C32 . 1.513(2) ?
C31 H31A . 0.9900 ?
C31 H31B . 0.9900 ?
C32 O32 . 1.2234(18) ?
C32 C321 . 1.481(2) ?
C321 C322 . 1.394(2) ?
C321 C326 . 1.400(2) ?
C322 C323 . 1.386(2) ?
C322 H322 . 0.9500 ?
C323 C324 . 1.388(2) ?
C323 H323 . 0.9500 ?
C324 O324 . 1.3586(19) ?
C324 C325 . 1.394(2) ?
C325 C326 . 1.376(2) ?
C325 H325 . 0.9500 ?
C326 H326 . 0.9500 ?
O324 C327 . 1.4272(19) ?
C327 H37A . 0.9800 ?
C327 H37B . 0.9800 ?
C327 H37C . 0.9800 ?

loop_
_geom_hbond_atom_site_label_D
_geom_hbond_atom_site_label_H
_geom_hbond_atom_site_label_A
_geom_hbond_site_symmetry_A
_geom_hbond_distance_DH
_geom_hbond_distance_HA
_geom_hbond_distance_DA
_geom_hbond_angle_DHA
_geom_hbond_publ_flag
O3 H3 O2 7_666 0.86(2) 2.10(2) 2.9487(15) 171.1(18) no
C6 H6 O324 1_545 0.95 2.41 3.297(2) 155 no
C31 H31B O2 7_666 0.99 2.48 3.312(2) 141 no
C4 H4 Cg2 6_566 0.95 2.93 3.61001(18) 130 no
C14 H14 Cg1 7_656 0.95 2.82 3.709(2) 156 no

loop_
_geom_torsion_atom_site_label_1
_geom_torsion_atom_site_label_2
_geom_torsion_atom_site_label_3
_geom_torsion_atom_site_label_4
_geom_torsion_site_symmetry_1
_geom_torsion_site_symmetry_2
_geom_torsion_site_symmetry_3
_geom_torsion_site_symmetry_4
_geom_torsion
_geom_torsion_publ_flag
C7A N1 C2 O2 . . . . 177.66(13) ?
C1 N1 C2 O2 . . . . -0.2(2) ?
C7A N1 C2 C3 . . . . 1.26(15) ?
C1 N1 C2 C3 . . . . -176.61(12) ?
O2 C2 C3 O3 . . . . -62.46(18) ?
N1 C2 C3 O3 . . . . 113.96(12) ?
O2 C2 C3 C3A . . . . -177.79(13) ?
N1 C2 C3 C3A . . . . -1.37(14) ?
O2 C2 C3 C31 . . . . 57.44(18) ?
N1 C2 C3 C31 . . . . -126.14(13) ?
O3 C3 C3A C4 . . . . 67.16(19) ?
C31 C3 C3A C4 . . . . -56.1(2) ?
C2 C3 C3A C4 . . . . -178.79(15) ?
O3 C3 C3A C7A . . . . -113.04(13) ?
C31 C3 C3A C7A . . . . 123.74(14) ?
C2 C3 C3A C7A . . . . 1.01(14) ?
C7A C3A C4 C5 . . . . 1.5(2) ?
C3 C3A C4 C5 . . . . -178.71(14) ?
C3A C4 C5 C6 . . . . -1.3(2) ?
C4 C5 C6 C7 . . . . 0.1(2) ?
C5 C6 C7 C7A . . . . 1.0(2) ?
C6 C7 C7A C3A . . . . -0.8(2) ?
C6 C7 C7A N1 . . . . 179.29(14) ?
C4 C3A C7A C7 . . . . -0.5(2) ?
C3 C3A C7A C7 . . . . 179.72(13) ?
C4 C3A C7A N1 . . . . 179.48(13) ?
C3 C3A C7A N1 . . . . -0.34(16) ?
C2 N1 C7A C7 . . . . 179.33(14) ?
C1 N1 C7A C7 . . . . -2.8(2) ?
C2 N1 C7A C3A . . . . -0.61(16) ?
C1 N1 C7A C3A . . . . 177.30(12) ?
C2 N1 C1 C11 . . . . 103.75(16) ?
C7A N1 C1 C11 . . . . -73.86(17) ?
N1 C1 C11 C12 . . . . -28.5(2) ?
N1 C1 C11 C16 . . . . 152.53(14) ?
C16 C11 C12 C13 . . . . 0.0(2) ?
C1 C11 C12 C13 . . . . -178.99(15) ?
C11 C12 C13 C14 . . . . 0.0(2) ?
C12 C13 C14 C15 . . . . 0.1(3) ?
C13 C14 C15 C16 . . . . -0.3(3) ?
C12 C11 C16 C15 . . . . -0.1(2) ?
C1 C11 C16 C15 . . . . 178.90(15) ?
C14 C15 C16 C11 . . . . 0.3(3) ?
O3 C3 C31 C32 . . . . 171.97(12) ?
C3A C3 C31 C32 . . . . -64.34(18) ?
C2 C3 C31 C32 . . . . 52.57(17) ?
C3 C31 C32 O32 . . . . 1.7(2) ?
C3 C31 C32 C321 . . . . -176.52(13) ?
O32 C32 C321 C322 . . . . -2.5(2) ?
C31 C32 C321 C322 . . . . 175.64(14) ?
O32 C32 C321 C326 . . . . 176.75(15) ?
C31 C32 C321 C326 . . . . -5.1(2) ?
C326 C321 C322 C323 . . . . 0.6(2) ?
C32 C321 C322 C323 . . . . 179.91(15) ?
C321 C322 C323 C324 . . . . 0.1(2) ?
C322 C323 C324 O324 . . . . 178.83(16) ?
C322 C323 C324 C325 . . . . -1.2(3) ?
O324 C324 C325 C326 . . . . -178.42(17) ?
C323 C324 C325 C326 . . . . 1.6(3) ?
C324 C325 C326 C321 . . . . -0.9(3) ?
C322 C321 C326 C325 . . . . -0.2(3) ?
C32 C321 C326 C325 . . . . -179.47(16) ?
C323 C324 O324 C327 . . . . -2.8(3) ?
C325 C324 O324 C327 . . . . 177.16(16) ?

_cod_database_fobs_code 2022149
